data_7705238
loop_
_publ_author_name
'Melle, Philipp'
'S\'egaud, Nathalie'
'Albrecht, Martin'

_publ_section_title
;
 Ambidentate bonding and electrochemical implications of pincer-type
 pyridylidene amide ligands in complexes of nickel, cobalt and zinc.
;
_journal_issue 36
_journal_name_full 'Dalton transactions (Cambridge, England : 2003)'
_journal_page_first 12662
_journal_page_last 12673
_journal_paper_doi 10.1039/d0dt02482a
_journal_volume 49
_journal_year 2020
_chemical_formula_moiety 'C38 H34 Co N10 O4, 2(F6 P)'
_chemical_formula_sum 'C38 H34 Co F12 N10 O4 P2'
_chemical_formula_weight 1043.62
_space_group_crystal_system monoclinic
_space_group_IT_number 14
_space_group_name_Hall '-P 2yn'
_space_group_name_H-M_alt 'P 1 21/n 1'
_atom_sites_solution_hydrogens geom
_atom_sites_solution_primary dual
_audit_creation_date 2019-02-07
_audit_creation_method
;
Olex2 1.2
(compiled 2018.05.29 svn.r3508 for OlexSys, GUI svn.r5506)
;
_audit_update_record
;
2020-07-13 deposited with the CCDC.	2020-08-21 downloaded from the CCDC.
;
_cell_angle_alpha 90
_cell_angle_beta 93.1440(13)
_cell_angle_gamma 90
_cell_formula_units_Z 4
_cell_length_a 11.94056(17)
_cell_length_b 21.9377(4)
_cell_length_c 16.2425(2)
_cell_measurement_reflns_used 28565
_cell_measurement_temperature 173.01(10)
_cell_measurement_theta_max 27.5570
_cell_measurement_theta_min 1.9290
_cell_volume 4248.29(11)
_computing_cell_refinement 'CrysAlisPro 1.171.40.37a (Rigaku OD, 2019)'
_computing_data_collection 'CrysAlisPro 1.171.40.37a (Rigaku OD, 2019)'
_computing_data_reduction 'CrysAlisPro 1.171.40.37a (Rigaku OD, 2019)'
_computing_molecular_graphics 'Olex2 (Dolomanov et al., 2009)'
_computing_publication_material 'Olex2 (Dolomanov et al., 2009)'
_computing_structure_refinement 'ShelXL (Sheldrick, 2015)'
_computing_structure_solution 'ShelXT (Sheldrick, 2015)'
_diffrn_ambient_environment N~2~
_diffrn_ambient_temperature 173.01(10)
_diffrn_detector 'CCD plate'
_diffrn_detector_area_resol_mean 16.0965
_diffrn_detector_type Eos
_diffrn_measured_fraction_theta_full 1.000
_diffrn_measured_fraction_theta_max 0.944
_diffrn_measurement_details
;
List of Runs (angles in degrees, time in seconds):

  # Type    Start    End  Width  t~exp~   \w     \q     \k     \f   Frames
#--------------------------------------------------------------------------
  1  \w    -10.00 103.00   1.00   25.00    --   27.42  57.00 -30.00  113
  2  \w    -10.00 103.00   1.00   25.00    --   27.42  57.00-180.00  113
  3  \w     35.00 122.00   1.00   25.00    --   27.42 178.00 -30.00   87
  4  \w    -54.00  83.00   1.00   25.00    --   27.42 -38.00  90.00  137
  5  \w    -20.00  32.00   1.00   25.00    --  -23.50 -99.00-150.00   52
  6  \w     35.00 122.00   1.00   25.00    --   27.42 178.00-180.00   87
  7  \w    -10.00 103.00   1.00   25.00    --   27.42  57.00-120.00  113
  8  \w    -20.00  82.00   1.00   25.00    --   27.42 -99.00 -60.00  102
  9  \w    -49.00  65.00   1.00   25.00    --   27.42 -57.00 -30.00  114
 10  \w    -10.00 103.00   1.00   25.00    --   27.42  57.00  90.00  113
 11  \w    -16.00 104.00   1.00   25.00    --   27.42  77.00  30.00  120
;
_diffrn_measurement_device 'four-circle diffractometer'
_diffrn_measurement_device_type 'SuperNova, Single source at offset/far, Eos'
_diffrn_measurement_method '\w scans'
_diffrn_orient_matrix_type 'CrysAlisPro convention (1999,Acta A55,543-557)'
_diffrn_orient_matrix_UB_11 -0.0222114000
_diffrn_orient_matrix_UB_12 0.0077816000
_diffrn_orient_matrix_UB_13 0.0382125000
_diffrn_orient_matrix_UB_21 -0.0342123000
_diffrn_orient_matrix_UB_22 -0.0265042000
_diffrn_orient_matrix_UB_23 -0.0021626000
_diffrn_orient_matrix_UB_31 0.0432937000
_diffrn_orient_matrix_UB_32 -0.0168014000
_diffrn_orient_matrix_UB_33 0.0211814000
_diffrn_radiation_monochromator mirror
_diffrn_radiation_probe x-ray
_diffrn_radiation_type MoK\a
_diffrn_radiation_wavelength 0.71073
_diffrn_reflns_av_R_equivalents 0.0471
_diffrn_reflns_av_unetI/netI 0.0263
_diffrn_reflns_Laue_measured_fraction_full 1.000
_diffrn_reflns_Laue_measured_fraction_max 0.944
_diffrn_reflns_limit_h_max 15
_diffrn_reflns_limit_h_min -15
_diffrn_reflns_limit_k_max 29
_diffrn_reflns_limit_k_min -29
_diffrn_reflns_limit_l_max 20
_diffrn_reflns_limit_l_min -21
_diffrn_reflns_number 73492
_diffrn_reflns_point_group_measured_fraction_full 1.000
_diffrn_reflns_point_group_measured_fraction_max 0.944
_diffrn_reflns_theta_full 25.242
_diffrn_reflns_theta_max 28.194
_diffrn_reflns_theta_min 1.561
_diffrn_source 'micro-focus sealed X-ray tube'
_diffrn_source_type 'SuperNova (Mo) X-ray Source'
_exptl_absorpt_coefficient_mu 0.587
_exptl_absorpt_correction_T_max 0.89258
_exptl_absorpt_correction_T_min 0.89258
_exptl_absorpt_correction_type multi-scan
_exptl_absorpt_process_details
;
CrysAlisPro 1.171.40.37a (Rigaku Oxford Diffraction, 2019)
Spherical absorption correction
 using equivalent radius and absorption coefficient.
Empirical absorption correction using spherical harmonics,
 implemented in SCALE3 ABSPACK scaling algorithm.
;
_exptl_crystal_colour orange
_exptl_crystal_colour_primary orange
_exptl_crystal_density_diffrn 1.632
_exptl_crystal_description block
_exptl_crystal_F_000 2116
_exptl_crystal_size_max 0.462
_exptl_crystal_size_mid 0.348
_exptl_crystal_size_min 0.163
_refine_diff_density_max 1.172
_refine_diff_density_min -0.745
_refine_diff_density_rms 0.072
_refine_ls_extinction_method none
_refine_ls_goodness_of_fit_ref 1.117
_refine_ls_hydrogen_treatment constr
_refine_ls_matrix_type full
_refine_ls_number_parameters 727
_refine_ls_number_reflns 9855
_refine_ls_number_restraints 618
_refine_ls_restrained_S_all 1.102
_refine_ls_R_factor_all 0.0702
_refine_ls_R_factor_gt 0.0585
_refine_ls_shift/su_max 0.001
_refine_ls_shift/su_mean 0.000
_refine_ls_structure_factor_coef Fsqd
_refine_ls_weighting_details 'w=1/[\s^2^(Fo^2^)+(0.0549P)^2^+6.7788P] where P=(Fo^2^+2Fc^2^)/3'
_refine_ls_weighting_scheme calc
_refine_ls_wR_factor_gt 0.1509
_refine_ls_wR_factor_ref 0.1581
_reflns_Friedel_coverage 0.000
_reflns_number_gt 8281
_reflns_number_total 9855
_reflns_threshold_expression 'I > 2\s(I)'
_cod_data_source_file d0dt02482a2.cif
_cod_data_source_block 19ma017_pm293
_cod_depositor_comments 'Adding full bibliography for 7705237--7705245.cif.'
_cod_original_cell_volume 4248.28(12)
_cod_database_code 7705238
_shelx_shelxl_version_number 2018/1
_shelx_space_group_comment
;
The symmetry employed for this shelxl refinement is uniquely defined
by the following loop, which should always be used as a source of
symmetry information in preference to the above space-group names.
They are only intended as comments.
;
_shelx_estimated_absorpt_t_max 0.910
_shelx_estimated_absorpt_t_min 0.773
_olex2_refinement_description
;
1. Fixed Uiso
 At 1.2 times of:
  All C(H) groups
 At 1.5 times of:
  All C(H,H,H) groups
2. Uiso/Uaniso restraints and constraints
F3A \\sim P1 \\sim F2 \\sim F2A \\sim F6A \\sim F3 \\sim F5A \\sim F5 \\sim F6
\\sim F1A \\sim F1 \\sim F4 \\sim F4A: within 2A with sigma of 0.04 and sigma
for terminal atoms of 0.08
F9 \\sim P2 \\sim F10 \\sim F12 \\sim F8 \\sim F11 \\sim F7 \\sim F9A \\sim P2A
\\sim F12A \\sim F10A \\sim F8A \\sim F11A \\sim F7A: within 2A with sigma of
0.04 and sigma for terminal atoms of 0.08
3. Rigid body (RIGU) restrains
 F6, P1, F4, F1A, F3A, F5A, F2, F3, F6A, F2A, F5, F1, F4A
 with sigma for 1-2 distances of 0.004 and sigma for 1-3 distances of 0.004
 F10, P2, F9, F8, F7, F11, F12, F11A, F8A, P2A, F12A, F10A, F7A, F9A
 with sigma for 1-2 distances of 0.004 and sigma for 1-3 distances of 0.004
4. Others
 Sof(F8A)=Sof(P2A)=Sof(F10A)=Sof(F12A)=Sof(F11A)=Sof(F7A)=Sof(F9A)=1-FVAR(1)
 Sof(P2)=Sof(F7)=Sof(F8)=Sof(F9)=Sof(F10)=Sof(F11)=Sof(F12)=FVAR(1)
 Sof(F4A)=Sof(F3A)=Sof(F5A)=Sof(F6A)=Sof(F1A)=Sof(F2A)=1-FVAR(2)
 Sof(F3)=Sof(F4)=Sof(F5)=Sof(F6)=Sof(F1)=Sof(F2)=FVAR(2)
5.a Aromatic/amide H refined with riding coordinates:
 C1(H1), C2(H2), C3(H3), C4(H4), C9(H9), C10(H10), C11(H11), C15(H15),
 C16(H16), C17(H17), C18(H18), C20(H20), C21(H21), C22(H22), C23(H23), C28(H28),
  C29(H29), C30(H30), C34(H34), C35(H35), C36(H36), C37(H37)
5.b Idealised Me refined as rotating group:
 C6(H6A,H6B,H6C), C19(H19A,H19B,H19C), C25(H25A,H25B,H25C), C38(H38A,H38B,H38C)
;
_olex2_submission_special_instructions 'No special instructions were received'

loop_
_space_group_symop_operation_xyz
'x, y, z'
'-x+1/2, y+1/2, -z+1/2'
'-x, -y, -z'
'x-1/2, -y-1/2, z-1/2'

loop_
_atom_site_label
_atom_site_type_symbol
_atom_site_fract_x
_atom_site_fract_y
_atom_site_fract_z
_atom_site_U_iso_or_equiv
_atom_site_adp_type
_atom_site_occupancy
_atom_site_site_symmetry_order
_atom_site_calc_flag
_atom_site_refinement_flags_posn
_atom_site_refinement_flags_adp
_atom_site_refinement_flags_occupancy
_atom_site_disorder_assembly
_atom_site_disorder_group
Co1 Co 0.42385(3) 0.19263(2) 0.49955(2) 0.02940(11) Uani 1 1 d . . . . .
O1 O 0.44442(19) 0.16033(10) 0.37194(12) 0.0391(5) Uani 1 1 d . . . . .
O2 O 0.34885(18) 0.25647(10) 0.58433(12) 0.0378(5) Uani 1 1 d . . . . .
O3 O 0.76488(17) 0.20745(11) 0.57755(14) 0.0419(5) Uani 1 1 d . . . . .
O4 O 0.2830(2) 0.02664(11) 0.57165(15) 0.0471(6) Uani 1 1 d . . . . .
N1 N 0.4667(3) 0.14211(14) 0.11902(16) 0.0453(7) Uani 1 1 d . . . . .
N2 N 0.4181(2) 0.19303(12) 0.23497(15) 0.0377(6) Uani 1 1 d . . . . .
N3 N 0.35660(19) 0.26030(11) 0.42586(14) 0.0303(5) Uani 1 1 d . . . . .
N4 N 0.2739(2) 0.35521(13) 0.58729(16) 0.0388(6) Uani 1 1 d . . . . .
N5 N 0.2382(2) 0.41842(14) 0.69560(19) 0.0466(7) Uani 1 1 d . . . . .
N6 N 0.6235(3) 0.32755(14) 0.58576(19) 0.0475(7) Uani 1 1 d . . . . .
N7 N 0.5868(2) 0.23162(12) 0.52325(15) 0.0327(5) Uani 1 1 d . . . . .
N8 N 0.51323(19) 0.12432(11) 0.55594(13) 0.0289(5) Uani 1 1 d . . . . .
N9 N 0.3016(2) 0.12477(12) 0.51979(15) 0.0339(5) Uani 1 1 d . . . . .
N10 N 0.1183(2) 0.13740(13) 0.56573(16) 0.0392(6) Uani 1 1 d . . . . .
C1 C 0.4723(4) 0.0918(2) 0.0718(2) 0.0632(11) Uani 1 1 d . . . . .
H1 H 0.492244 0.095769 0.016189 0.076 Uiso 1 1 calc R . . . .
C2 C 0.4502(5) 0.0355(2) 0.1019(3) 0.0712(13) Uani 1 1 d . . . . .
H2 H 0.454520 0.000506 0.067853 0.085 Uiso 1 1 calc R . . . .
C3 C 0.4210(4) 0.0300(2) 0.1835(2) 0.0614(10) Uani 1 1 d . . . . .
H3 H 0.406239 -0.009011 0.206000 0.074 Uiso 1 1 calc R . . . .
C4 C 0.4139(3) 0.08099(16) 0.2307(2) 0.0484(8) Uani 1 1 d . . . . .
H4 H 0.394598 0.077135 0.286383 0.058 Uiso 1 1 calc R . . . .
C5 C 0.4344(3) 0.13911(16) 0.19888(18) 0.0396(7) Uani 1 1 d . . . . .
C6 C 0.4904(4) 0.20250(17) 0.0836(2) 0.0518(9) Uani 1 1 d . . . . .
H6A H 0.422400 0.227536 0.082386 0.078 Uiso 1 1 calc GR . . . .
H6B H 0.514762 0.197385 0.027349 0.078 Uiso 1 1 calc GR . . . .
H6C H 0.549929 0.222615 0.117537 0.078 Uiso 1 1 calc GR . . . .
C7 C 0.4130(2) 0.19792(14) 0.31635(17) 0.0331(6) Uani 1 1 d . . . . .
C8 C 0.3645(2) 0.25719(14) 0.34385(17) 0.0331(6) Uani 1 1 d . . . . .
C9 C 0.3293(3) 0.30458(16) 0.29273(19) 0.0419(7) Uani 1 1 d . . . . .
H9 H 0.335120 0.301794 0.234754 0.050 Uiso 1 1 calc R . . . .
C10 C 0.2855(3) 0.35622(18) 0.3279(2) 0.0511(9) Uani 1 1 d . . . . .
H10 H 0.260301 0.389360 0.294051 0.061 Uiso 1 1 calc R . . . .
C11 C 0.2786(3) 0.35928(16) 0.4128(2) 0.0457(8) Uani 1 1 d . . . . .
H11 H 0.249745 0.394571 0.438144 0.055 Uiso 1 1 calc R . . . .
C12 C 0.3148(2) 0.30973(14) 0.45973(18) 0.0335(6) Uani 1 1 d . . . . .
C13 C 0.3126(2) 0.30556(14) 0.55221(18) 0.0332(6) Uani 1 1 d . . . . .
C14 C 0.2605(3) 0.36009(15) 0.6690(2) 0.0394(7) Uani 1 1 d . . . . .
C15 C 0.2608(3) 0.31312(17) 0.7287(2) 0.0473(8) Uani 1 1 d . . . . .
H15 H 0.277158 0.272402 0.713460 0.057 Uiso 1 1 calc R . . . .
C16 C 0.2377(3) 0.3263(2) 0.8082(2) 0.0562(9) Uani 1 1 d . . . . .
H16 H 0.236902 0.294119 0.847313 0.067 Uiso 1 1 calc R . . . .
C17 C 0.2155(3) 0.3850(2) 0.8334(3) 0.0594(11) Uani 1 1 d . . . . .
H17 H 0.199021 0.393601 0.888816 0.071 Uiso 1 1 calc R . . . .
C18 C 0.2182(3) 0.4312(2) 0.7748(2) 0.0544(10) Uani 1 1 d . . . . .
H18 H 0.205874 0.472205 0.790693 0.065 Uiso 1 1 calc R . . . .
C19 C 0.2449(4) 0.46905(18) 0.6363(3) 0.0640(11) Uani 1 1 d . . . . .
H19A H 0.321086 0.471321 0.616840 0.096 Uiso 1 1 calc GR . . . .
H19B H 0.226676 0.507455 0.663266 0.096 Uiso 1 1 calc GR . . . .
H19C H 0.191494 0.461984 0.589259 0.096 Uiso 1 1 calc GR . . . .
C20 C 0.6398(4) 0.38885(19) 0.5807(3) 0.0688(12) Uani 1 1 d . . . . .
H20 H 0.651980 0.412256 0.629541 0.083 Uiso 1 1 calc R . . . .
C21 C 0.6387(5) 0.4162(2) 0.5071(4) 0.0847(16) Uani 1 1 d . . . . .
H21 H 0.648013 0.459107 0.504456 0.102 Uiso 1 1 calc R . . . .
C22 C 0.6245(4) 0.3833(2) 0.4352(3) 0.0705(12) Uani 1 1 d . . . . .
H22 H 0.624314 0.402945 0.383051 0.085 Uiso 1 1 calc R . . . .
C23 C 0.6105(3) 0.32171(17) 0.4407(2) 0.0502(9) Uani 1 1 d . . . . .
H23 H 0.601016 0.298277 0.391648 0.060 Uiso 1 1 calc R . . . .
C24 C 0.6100(3) 0.29244(15) 0.5170(2) 0.0373(7) Uani 1 1 d . . . . .
C25 C 0.6162(4) 0.29989(19) 0.6677(2) 0.0579(10) Uani 1 1 d . . . . .
H25A H 0.553227 0.271192 0.666634 0.087 Uiso 1 1 calc GR . . . .
H25B H 0.604432 0.331878 0.708405 0.087 Uiso 1 1 calc GR . . . .
H25C H 0.686063 0.278130 0.682587 0.087 Uiso 1 1 calc GR . . . .
C26 C 0.6667(2) 0.19441(14) 0.55697(17) 0.0323(6) Uani 1 1 d . . . . .
C27 C 0.6243(2) 0.13058(14) 0.56999(17) 0.0313(6) Uani 1 1 d . . . . .
C28 C 0.6909(3) 0.08243(15) 0.59644(19) 0.0383(7) Uani 1 1 d . . . . .
H28 H 0.769682 0.087256 0.605491 0.046 Uiso 1 1 calc R . . . .
C29 C 0.6401(3) 0.02674(16) 0.6095(2) 0.0429(7) Uani 1 1 d . . . . .
H29 H 0.684414 -0.007502 0.626288 0.051 Uiso 1 1 calc R . . . .
C30 C 0.5246(3) 0.02097(15) 0.59814(19) 0.0401(7) Uani 1 1 d . . . . .
H30 H 0.488404 -0.016547 0.608852 0.048 Uiso 1 1 calc R . . . .
C31 C 0.4635(2) 0.07134(14) 0.57075(17) 0.0327(6) Uani 1 1 d . . . . .
C32 C 0.3382(3) 0.07172(15) 0.55440(18) 0.0359(6) Uani 1 1 d . . . . .
C33 C 0.1886(2) 0.13295(14) 0.50305(19) 0.0357(6) Uani 1 1 d . . . . .
C34 C 0.1448(3) 0.1419(2) 0.4232(2) 0.0514(9) Uani 1 1 d . . . . .
H34 H 0.193078 0.140312 0.378699 0.062 Uiso 1 1 calc R . . . .
C35 C 0.0326(3) 0.1532(2) 0.4076(2) 0.0666(12) Uani 1 1 d . . . . .
H35 H 0.003223 0.159349 0.352693 0.080 Uiso 1 1 calc R . . . .
C36 C -0.0374(3) 0.1554(2) 0.4730(3) 0.0603(11) Uani 1 1 d . . . . .
H36 H -0.115587 0.162281 0.463395 0.072 Uiso 1 1 calc R . . . .
C37 C 0.0070(3) 0.14770(18) 0.5503(2) 0.0492(8) Uani 1 1 d . . . . .
H37 H -0.040672 0.149513 0.595137 0.059 Uiso 1 1 calc R . . . .
C38 C 0.1638(3) 0.1354(2) 0.6515(2) 0.0538(9) Uani 1 1 d . . . . .
H38A H 0.184691 0.093401 0.666020 0.081 Uiso 1 1 calc GR . . . .
H38B H 0.106823 0.149818 0.688070 0.081 Uiso 1 1 calc GR . . . .
H38C H 0.230147 0.161615 0.657558 0.081 Uiso 1 1 calc GR . . . .
P1 P 0.04229(10) 0.00074(6) 0.25855(8) 0.0621(3) Uani 1 1 d . U . . .
F3 F -0.0058(9) 0.0157(4) 0.3444(5) 0.110(3) Uani 0.511(13) 1 d . U P A 1
F4 F 0.0837(11) -0.0617(6) 0.2876(7) 0.078(3) Uani 0.511(13) 1 d . U P A 1
F5 F -0.0800(7) -0.0300(4) 0.2314(8) 0.098(3) Uani 0.511(13) 1 d . U P A 1
F6 F 0.0775(13) -0.0120(4) 0.1672(6) 0.104(4) Uani 0.511(13) 1 d . U P A 1
F1 F -0.0107(8) 0.0659(6) 0.2206(10) 0.102(4) Uani 0.511(13) 1 d . U P A 1
F2 F 0.1526(7) 0.0374(5) 0.2765(6) 0.097(3) Uani 0.511(13) 1 d . U P A 1
P2 P -0.0753(4) 0.3548(3) 0.3227(4) 0.0504(9) Uani 0.622(8) 1 d . U P B -1
F7 F -0.0364(11) 0.3013(3) 0.3793(5) 0.126(3) Uani 0.622(8) 1 d . U P B -1
F8 F -0.1297(5) 0.3906(3) 0.3936(3) 0.098(2) Uani 0.622(8) 1 d . U P B -1
F9 F -0.1933(5) 0.3242(3) 0.3005(4) 0.094(2) Uani 0.622(8) 1 d . U P B -1
F10 F -0.1080(10) 0.4099(5) 0.2626(5) 0.086(2) Uani 0.622(8) 1 d . U P B -1
F11 F -0.0228(10) 0.3249(5) 0.2479(5) 0.137(3) Uani 0.622(8) 1 d . U P B -1
F12 F 0.0366(6) 0.3909(4) 0.3515(7) 0.115(3) Uani 0.622(8) 1 d . U P B -1
F8A F -0.1270(11) 0.3304(11) 0.3854(11) 0.176(7) Uani 0.378(8) 1 d . U P B -2
P2A P -0.0416(8) 0.3498(6) 0.3153(7) 0.0615(19) Uani 0.378(8) 1 d . U P B -2
F10A F -0.1276(19) 0.4062(9) 0.2896(13) 0.129(6) Uani 0.378(8) 1 d . U P B -2
F12A F 0.0170(16) 0.3887(10) 0.3787(8) 0.132(6) Uani 0.378(8) 1 d . U P B -2
F11A F 0.0464(10) 0.3696(7) 0.2567(6) 0.113(4) Uani 0.378(8) 1 d . U P B -2
F7A F 0.0275(13) 0.2972(7) 0.3457(13) 0.146(6) Uani 0.378(8) 1 d . U P B -2
F9A F -0.1037(18) 0.3102(7) 0.2510(13) 0.165(7) Uani 0.378(8) 1 d . U P B -2
F4A F 0.0627(16) -0.0728(7) 0.2756(11) 0.125(5) Uani 0.489(13) 1 d . U P A 2
F3A F -0.0774(7) -0.0079(5) 0.2817(7) 0.098(4) Uani 0.489(13) 1 d . U P A 2
F5A F 0.0212(9) -0.0114(6) 0.1660(7) 0.098(3) Uani 0.489(13) 1 d . U P A 2
F6A F 0.1757(6) 0.0056(6) 0.2413(7) 0.094(3) Uani 0.489(13) 1 d . U P A 2
F1A F 0.0267(14) 0.0683(6) 0.2487(7) 0.102(4) Uani 0.489(13) 1 d . U P A 2
F2A F 0.0789(11) 0.0091(4) 0.3565(4) 0.107(4) Uani 0.489(13) 1 d . U P A 2

loop_
_atom_site_aniso_label
_atom_site_aniso_U_11
_atom_site_aniso_U_22
_atom_site_aniso_U_33
_atom_site_aniso_U_23
_atom_site_aniso_U_13
_atom_site_aniso_U_12
Co1 0.0281(2) 0.0351(2) 0.02490(19) 0.00084(15) 0.00052(14) 0.00020(15)
O1 0.0472(13) 0.0422(12) 0.0277(10) 0.0007(9) 0.0014(9) 0.0079(10)
O2 0.0429(12) 0.0418(12) 0.0288(10) -0.0008(9) 0.0041(9) 0.0044(10)
O3 0.0266(10) 0.0493(13) 0.0498(13) -0.0017(10) 0.0017(9) -0.0040(9)
O4 0.0425(13) 0.0428(13) 0.0562(14) 0.0052(11) 0.0042(11) -0.0101(10)
N1 0.0574(17) 0.0510(17) 0.0280(13) 0.0032(12) 0.0072(12) 0.0161(14)
N2 0.0447(15) 0.0428(14) 0.0258(12) 0.0002(10) 0.0023(10) 0.0067(12)
N3 0.0284(12) 0.0381(13) 0.0244(11) -0.0007(9) 0.0004(9) -0.0012(10)
N4 0.0378(14) 0.0438(15) 0.0350(13) -0.0089(11) 0.0042(11) 0.0005(11)
N5 0.0411(15) 0.0459(16) 0.0531(17) -0.0155(13) 0.0059(13) -0.0004(12)
N6 0.0509(17) 0.0428(16) 0.0495(17) -0.0079(13) 0.0080(13) -0.0042(13)
N7 0.0296(12) 0.0357(13) 0.0326(12) 0.0004(10) -0.0004(9) -0.0024(10)
N8 0.0295(11) 0.0341(12) 0.0234(11) -0.0005(9) 0.0029(9) -0.0001(9)
N9 0.0279(12) 0.0403(14) 0.0334(12) 0.0001(10) 0.0014(9) -0.0033(10)
N10 0.0358(13) 0.0453(15) 0.0368(13) -0.0024(11) 0.0048(11) -0.0047(11)
C1 0.088(3) 0.068(3) 0.0353(18) -0.0032(18) 0.0152(19) 0.024(2)
C2 0.108(4) 0.059(3) 0.048(2) -0.0121(19) 0.014(2) 0.015(2)
C3 0.085(3) 0.051(2) 0.049(2) -0.0030(17) 0.009(2) 0.004(2)
C4 0.066(2) 0.0446(19) 0.0348(16) 0.0001(14) 0.0074(15) 0.0017(17)
C5 0.0424(17) 0.0505(19) 0.0259(14) 0.0025(13) 0.0016(12) 0.0081(14)
C6 0.068(2) 0.054(2) 0.0351(17) 0.0111(15) 0.0146(16) 0.0179(18)
C7 0.0307(14) 0.0413(16) 0.0271(13) 0.0012(12) 0.0007(11) 0.0019(12)
C8 0.0326(14) 0.0408(16) 0.0257(13) 0.0003(11) 0.0005(11) 0.0010(12)
C9 0.0483(18) 0.0496(19) 0.0276(14) 0.0054(13) 0.0000(13) 0.0044(15)
C10 0.062(2) 0.050(2) 0.0408(18) 0.0092(15) 0.0002(16) 0.0132(17)
C11 0.053(2) 0.0451(19) 0.0392(17) 0.0015(14) 0.0032(14) 0.0117(15)
C12 0.0315(14) 0.0383(16) 0.0309(14) -0.0020(12) 0.0019(11) 0.0007(12)
C13 0.0286(13) 0.0398(16) 0.0310(14) -0.0016(12) 0.0013(11) -0.0021(12)
C14 0.0326(15) 0.0418(17) 0.0439(17) -0.0122(14) 0.0038(13) -0.0016(13)
C15 0.051(2) 0.050(2) 0.0422(18) -0.0111(15) 0.0083(15) -0.0017(16)
C16 0.056(2) 0.069(3) 0.0440(19) -0.0049(18) 0.0058(17) -0.0057(19)
C17 0.046(2) 0.080(3) 0.053(2) -0.032(2) 0.0040(16) 0.0038(19)
C18 0.0423(19) 0.063(2) 0.059(2) -0.0267(19) 0.0069(16) 0.0011(17)
C19 0.076(3) 0.039(2) 0.076(3) -0.0104(19) 0.005(2) 0.0020(19)
C20 0.084(3) 0.045(2) 0.079(3) -0.015(2) 0.017(2) -0.014(2)
C21 0.113(4) 0.042(2) 0.101(4) 0.008(2) 0.023(3) -0.010(3)
C22 0.082(3) 0.056(3) 0.075(3) 0.019(2) 0.015(2) -0.009(2)
C23 0.0467(19) 0.049(2) 0.056(2) 0.0124(16) 0.0085(16) -0.0053(15)
C24 0.0291(14) 0.0394(16) 0.0439(17) 0.0007(13) 0.0070(12) -0.0015(12)
C25 0.074(3) 0.059(2) 0.0403(19) -0.0098(17) 0.0003(18) 0.002(2)
C26 0.0298(14) 0.0408(16) 0.0267(13) -0.0026(11) 0.0038(10) 0.0000(12)
C27 0.0297(14) 0.0389(16) 0.0254(13) -0.0012(11) 0.0022(10) 0.0001(11)
C28 0.0312(15) 0.0467(18) 0.0367(15) 0.0023(13) 0.0008(12) 0.0052(13)
C29 0.0463(18) 0.0396(17) 0.0427(17) 0.0057(14) 0.0020(14) 0.0094(14)
C30 0.0457(18) 0.0380(16) 0.0364(16) 0.0051(13) 0.0013(13) -0.0034(14)
C31 0.0352(15) 0.0370(15) 0.0263(13) -0.0010(11) 0.0038(11) -0.0009(12)
C32 0.0361(15) 0.0397(16) 0.0323(14) -0.0010(12) 0.0046(12) -0.0039(13)
C33 0.0300(14) 0.0400(16) 0.0372(15) -0.0041(13) 0.0039(12) -0.0042(12)
C34 0.0362(17) 0.082(3) 0.0363(17) -0.0093(17) 0.0016(13) 0.0039(17)
C35 0.043(2) 0.112(4) 0.044(2) -0.006(2) -0.0064(16) 0.009(2)
C36 0.0313(17) 0.091(3) 0.058(2) -0.011(2) 0.0002(16) 0.0071(18)
C37 0.0335(16) 0.062(2) 0.053(2) -0.0078(17) 0.0115(14) -0.0013(15)
C38 0.050(2) 0.078(3) 0.0345(17) 0.0017(17) 0.0062(15) 0.0010(19)
P1 0.0546(6) 0.0604(7) 0.0716(7) 0.0032(5) 0.0050(5) -0.0005(5)
F3 0.095(7) 0.139(6) 0.098(5) -0.027(4) 0.033(5) 0.003(5)
F4 0.074(5) 0.092(7) 0.068(4) 0.039(4) -0.002(4) 0.030(4)
F5 0.083(4) 0.078(5) 0.129(7) 0.033(5) -0.034(5) -0.025(4)
F6 0.192(11) 0.053(4) 0.070(4) 0.021(3) 0.033(6) 0.011(5)
F1 0.065(4) 0.065(4) 0.176(12) 0.032(7) 0.014(5) 0.010(3)
F2 0.057(4) 0.122(6) 0.112(6) -0.005(5) -0.011(4) -0.009(4)
P2 0.058(2) 0.0441(12) 0.0486(17) -0.0049(10) -0.0045(17) 0.0014(16)
F7 0.216(10) 0.064(3) 0.090(4) 0.026(3) -0.052(5) 0.008(5)
F8 0.099(4) 0.126(5) 0.068(3) -0.028(3) 0.006(3) 0.015(3)
F9 0.102(4) 0.097(4) 0.081(4) 0.004(3) -0.015(3) -0.040(3)
F10 0.103(5) 0.089(4) 0.066(3) 0.021(3) -0.002(3) -0.001(4)
F11 0.188(9) 0.138(8) 0.090(4) -0.028(4) 0.056(6) 0.049(7)
F12 0.043(3) 0.093(4) 0.205(10) 0.018(5) -0.017(4) -0.004(3)
F8A 0.088(8) 0.259(18) 0.187(12) 0.051(12) 0.052(8) -0.032(9)
P2A 0.066(5) 0.073(4) 0.045(2) -0.001(2) 0.001(3) -0.003(3)
F10A 0.123(10) 0.081(9) 0.181(16) -0.031(8) -0.016(10) 0.052(8)
F12A 0.162(12) 0.177(11) 0.054(5) -0.043(6) -0.009(6) -0.055(9)
F11A 0.117(7) 0.172(11) 0.053(5) 0.041(6) 0.017(5) 0.001(7)
F7A 0.132(10) 0.104(7) 0.202(15) 0.082(8) 0.010(8) 0.019(7)
F9A 0.190(15) 0.103(8) 0.189(12) -0.067(9) -0.089(11) -0.007(9)
F4A 0.123(10) 0.069(5) 0.193(12) 0.031(6) 0.085(9) 0.023(5)
F3A 0.052(4) 0.118(7) 0.127(8) 0.034(6) 0.018(4) 0.021(4)
F5A 0.095(6) 0.122(7) 0.076(5) -0.028(4) -0.014(4) -0.003(5)
F6A 0.056(4) 0.120(7) 0.105(6) 0.027(5) 0.006(3) -0.020(4)
F1A 0.174(12) 0.057(4) 0.077(5) 0.008(4) 0.035(6) 0.012(6)
F2A 0.121(8) 0.140(6) 0.059(4) 0.016(4) 0.000(4) 0.006(6)

loop_
_atom_type_symbol
_atom_type_description
_atom_type_scat_dispersion_real
_atom_type_scat_dispersion_imag
_atom_type_scat_source
C C 0.0033 0.0016 'International Tables Vol C Tables 4.2.6.8 and 6.1.1.4'
H H 0.0000 0.0000 'International Tables Vol C Tables 4.2.6.8 and 6.1.1.4'
Co Co 0.3494 0.9721 'International Tables Vol C Tables 4.2.6.8 and 6.1.1.4'
F F 0.0171 0.0103 'International Tables Vol C Tables 4.2.6.8 and 6.1.1.4'
N N 0.0061 0.0033 'International Tables Vol C Tables 4.2.6.8 and 6.1.1.4'
O O 0.0106 0.0060 'International Tables Vol C Tables 4.2.6.8 and 6.1.1.4'
P P 0.1023 0.0942 'International Tables Vol C Tables 4.2.6.8 and 6.1.1.4'

loop_
_geom_angle_atom_site_label_1
_geom_angle_atom_site_label_2
_geom_angle_atom_site_label_3
_geom_angle
_geom_angle_site_symmetry_1
_geom_angle_site_symmetry_3
_geom_angle_publ_flag
O2 Co1 O1 149.60(8) . . ?
N3 Co1 O1 75.21(9) . . ?
N3 Co1 O2 75.08(9) . . ?
N3 Co1 N7 97.99(10) . . ?
N3 Co1 N9 110.40(10) . . ?
N7 Co1 O1 98.60(9) . . ?
N7 Co1 O2 91.74(9) . . ?
N8 Co1 O1 95.94(8) . . ?
N8 Co1 O2 114.31(8) . . ?
N8 Co1 N3 168.84(9) . . ?
N8 Co1 N7 76.33(10) . . ?
N8 Co1 N9 76.20(10) . . ?
N9 Co1 O1 91.90(9) . . ?
N9 Co1 O2 92.44(9) . . ?
N9 Co1 N7 151.42(10) . . ?
C7 O1 Co1 114.56(19) . . ?
C13 O2 Co1 115.37(18) . . ?
C1 N1 C5 121.6(3) . . ?
C1 N1 C6 119.7(3) . . ?
C5 N1 C6 118.7(3) . . ?
C7 N2 C5 121.4(3) . . ?
C8 N3 Co1 119.8(2) . . ?
C12 N3 Co1 119.74(19) . . ?
C12 N3 C8 120.1(3) . . ?
C13 N4 C14 123.5(3) . . ?
C14 N5 C19 118.4(3) . . ?
C18 N5 C14 122.5(3) . . ?
C18 N5 C19 119.0(3) . . ?
C20 N6 C25 118.6(3) . . ?
C24 N6 C20 121.4(3) . . ?
C24 N6 C25 120.0(3) . . ?
C24 N7 Co1 124.2(2) . . ?
C26 N7 Co1 116.6(2) . . ?
C26 N7 C24 118.6(3) . . ?
C27 N8 Co1 119.5(2) . . ?
C31 N8 Co1 119.80(19) . . ?
C31 N8 C27 120.3(3) . . ?
C32 N9 Co1 117.25(19) . . ?
C32 N9 C33 119.0(3) . . ?
C33 N9 Co1 123.7(2) . . ?
C33 N10 C38 119.8(3) . . ?
C37 N10 C33 120.8(3) . . ?
C37 N10 C38 119.2(3) . . ?
N1 C1 H1 119.3 . . ?
N1 C1 C2 121.4(3) . . ?
C2 C1 H1 119.3 . . ?
C1 C2 H2 120.5 . . ?
C1 C2 C3 119.1(4) . . ?
C3 C2 H2 120.5 . . ?
C2 C3 H3 120.4 . . ?
C4 C3 C2 119.3(4) . . ?
C4 C3 H3 120.4 . . ?
C3 C4 H4 119.2 . . ?
C3 C4 C5 121.5(3) . . ?
C5 C4 H4 119.2 . . ?
N1 C5 C4 117.0(3) . . ?
N2 C5 N1 115.2(3) . . ?
N2 C5 C4 127.5(3) . . ?
N1 C6 H6A 109.5 . . ?
N1 C6 H6B 109.5 . . ?
N1 C6 H6C 109.5 . . ?
H6A C6 H6B 109.5 . . ?
H6A C6 H6C 109.5 . . ?
H6B C6 H6C 109.5 . . ?
O1 C7 N2 129.0(3) . . ?
O1 C7 C8 117.2(2) . . ?
N2 C7 C8 113.9(3) . . ?
N3 C8 C7 112.9(3) . . ?
N3 C8 C9 121.5(3) . . ?
C9 C8 C7 125.6(3) . . ?
C8 C9 H9 120.7 . . ?
C8 C9 C10 118.5(3) . . ?
C10 C9 H9 120.7 . . ?
C9 C10 H10 120.2 . . ?
C9 C10 C11 119.6(3) . . ?
C11 C10 H10 120.2 . . ?
C10 C11 H11 120.8 . . ?
C12 C11 C10 118.4(3) . . ?
C12 C11 H11 120.8 . . ?
N3 C12 C11 121.9(3) . . ?
N3 C12 C13 113.0(3) . . ?
C11 C12 C13 125.1(3) . . ?
O2 C13 N4 130.1(3) . . ?
O2 C13 C12 116.1(3) . . ?
N4 C13 C12 113.9(3) . . ?
N4 C14 N5 114.6(3) . . ?
N4 C14 C15 128.3(3) . . ?
N5 C14 C15 117.0(3) . . ?
C14 C15 H15 120.0 . . ?
C16 C15 C14 120.0(4) . . ?
C16 C15 H15 120.0 . . ?
C15 C16 H16 119.0 . . ?
C15 C16 C17 122.0(4) . . ?
C17 C16 H16 119.0 . . ?
C16 C17 H17 121.2 . . ?
C16 C17 C18 117.6(4) . . ?
C18 C17 H17 121.2 . . ?
N5 C18 C17 120.9(4) . . ?
N5 C18 H18 119.6 . . ?
C17 C18 H18 119.6 . . ?
N5 C19 H19A 109.5 . . ?
N5 C19 H19B 109.5 . . ?
N5 C19 H19C 109.5 . . ?
H19A C19 H19B 109.5 . . ?
H19A C19 H19C 109.5 . . ?
H19B C19 H19C 109.5 . . ?
N6 C20 H20 119.9 . . ?
C21 C20 N6 120.2(4) . . ?
C21 C20 H20 119.9 . . ?
C20 C21 H21 119.4 . . ?
C20 C21 C22 121.3(4) . . ?
C22 C21 H21 119.4 . . ?
C21 C22 H22 120.9 . . ?
C23 C22 C21 118.2(4) . . ?
C23 C22 H22 120.9 . . ?
C22 C23 H23 119.3 . . ?
C22 C23 C24 121.4(4) . . ?
C24 C23 H23 119.3 . . ?
N6 C24 N7 120.5(3) . . ?
N6 C24 C23 117.6(3) . . ?
N7 C24 C23 121.7(3) . . ?
N6 C25 H25A 109.5 . . ?
N6 C25 H25B 109.5 . . ?
N6 C25 H25C 109.5 . . ?
H25A C25 H25B 109.5 . . ?
H25A C25 H25C 109.5 . . ?
H25B C25 H25C 109.5 . . ?
O3 C26 N7 127.6(3) . . ?
O3 C26 C27 119.9(3) . . ?
N7 C26 C27 112.5(2) . . ?
N8 C27 C26 114.1(3) . . ?
N8 C27 C28 121.6(3) . . ?
C28 C27 C26 124.3(3) . . ?
C27 C28 H28 120.8 . . ?
C27 C28 C29 118.3(3) . . ?
C29 C28 H28 120.8 . . ?
C28 C29 H29 120.0 . . ?
C28 C29 C30 120.0(3) . . ?
C30 C29 H29 120.0 . . ?
C29 C30 H30 120.9 . . ?
C31 C30 C29 118.2(3) . . ?
C31 C30 H30 120.9 . . ?
N8 C31 C30 121.5(3) . . ?
N8 C31 C32 114.3(3) . . ?
C30 C31 C32 124.2(3) . . ?
O4 C32 N9 128.4(3) . . ?
O4 C32 C31 119.7(3) . . ?
N9 C32 C31 111.9(3) . . ?
N9 C33 C34 121.4(3) . . ?
N10 C33 N9 120.1(3) . . ?
N10 C33 C34 118.3(3) . . ?
C33 C34 H34 119.5 . . ?
C35 C34 C33 120.9(3) . . ?
C35 C34 H34 119.5 . . ?
C34 C35 H35 120.4 . . ?
C34 C35 C36 119.2(4) . . ?
C36 C35 H35 120.4 . . ?
C35 C36 H36 120.5 . . ?
C37 C36 C35 119.1(3) . . ?
C37 C36 H36 120.5 . . ?
N10 C37 H37 119.2 . . ?
C36 C37 N10 121.7(3) . . ?
C36 C37 H37 119.2 . . ?
N10 C38 H38A 109.5 . . ?
N10 C38 H38B 109.5 . . ?
N10 C38 H38C 109.5 . . ?
H38A C38 H38B 109.5 . . ?
H38A C38 H38C 109.5 . . ?
H38B C38 H38C 109.5 . . ?
F3 P1 F5 87.8(5) . . ?
F3 P1 F6 173.5(6) . . ?
F3 P1 F1 89.9(6) . . ?
F4 P1 F3 92.4(6) . . ?
F4 P1 F5 89.0(6) . . ?
F4 P1 F6 91.9(6) . . ?
F4 P1 F1 174.9(7) . . ?
F4 P1 F2 98.6(6) . . ?
F5 P1 F1 86.5(5) . . ?
F6 P1 F5 87.4(5) . . ?
F6 P1 F1 85.4(6) . . ?
F2 P1 F3 94.2(5) . . ?
F2 P1 F5 172.1(4) . . ?
F2 P1 F6 90.1(5) . . ?
F2 P1 F1 85.8(5) . . ?
F3A P1 F4A 88.2(7) . . ?
F3A P1 F5A 96.6(5) . . ?
F3A P1 F6A 174.2(5) . . ?
F3A P1 F2A 88.8(5) . . ?
F5A P1 F4A 90.6(8) . . ?
F5A P1 F6A 87.3(5) . . ?
F5A P1 F2A 173.1(5) . . ?
F6A P1 F4A 87.5(7) . . ?
F6A P1 F2A 87.0(5) . . ?
F1A P1 F4A 176.3(8) . . ?
F1A P1 F3A 92.1(6) . . ?
F1A P1 F5A 93.1(6) . . ?
F1A P1 F6A 91.9(6) . . ?
F1A P1 F2A 91.1(5) . . ?
F2A P1 F4A 85.2(7) . . ?
F7 P2 F8 93.8(5) . . ?
F7 P2 F9 92.7(6) . . ?
F7 P2 F10 176.6(7) . . ?
F7 P2 F12 89.0(6) . . ?
F8 P2 F9 88.9(4) . . ?
F8 P2 F10 88.5(5) . . ?
F8 P2 F12 84.9(5) . . ?
F9 P2 F10 89.8(6) . . ?
F9 P2 F12 173.7(6) . . ?
F10 P2 F12 88.7(6) . . ?
F11 P2 F7 91.3(6) . . ?
F11 P2 F8 174.7(6) . . ?
F11 P2 F9 92.0(6) . . ?
F11 P2 F10 86.3(6) . . ?
F11 P2 F12 94.1(7) . . ?
F8A P2A F10A 88.2(12) . . ?
F12A P2A F8A 87.4(11) . . ?
F12A P2A F10A 90.5(13) . . ?
F12A P2A F11A 87.4(10) . . ?
F12A P2A F7A 89.0(13) . . ?
F12A P2A F9A 179.0(14) . . ?
F11A P2A F8A 174.4(11) . . ?
F11A P2A F10A 94.0(11) . . ?
F11A P2A F9A 93.5(12) . . ?
F7A P2A F8A 85.5(11) . . ?
F7A P2A F10A 173.7(12) . . ?
F7A P2A F11A 92.3(8) . . ?
F7A P2A F9A 91.4(12) . . ?
F9A P2A F8A 91.7(13) . . ?
F9A P2A F10A 88.9(12) . . ?

loop_
_geom_bond_atom_site_label_1
_geom_bond_atom_site_label_2
_geom_bond_distance
_geom_bond_site_symmetry_2
_geom_bond_publ_flag
Co1 O1 2.217(2) . ?
Co1 O2 2.190(2) . ?
Co1 N3 2.043(2) . ?
Co1 N7 2.141(2) . ?
Co1 N8 2.029(2) . ?
Co1 N9 2.123(2) . ?
O1 C7 1.264(4) . ?
O2 C13 1.263(4) . ?
O3 C26 1.234(4) . ?
O4 C32 1.229(4) . ?
N1 C1 1.348(5) . ?
N1 C5 1.375(4) . ?
N1 C6 1.478(5) . ?
N2 C5 1.339(4) . ?
N2 C7 1.331(4) . ?
N3 C8 1.342(4) . ?
N3 C12 1.326(4) . ?
N4 C13 1.324(4) . ?
N4 C14 1.350(4) . ?
N5 C14 1.381(4) . ?
N5 C18 1.351(5) . ?
N5 C19 1.476(5) . ?
N6 C20 1.362(5) . ?
N6 C24 1.359(4) . ?
N6 C25 1.469(5) . ?
N7 C24 1.368(4) . ?
N7 C26 1.349(4) . ?
N8 C27 1.341(4) . ?
N8 C31 1.333(4) . ?
N9 C32 1.355(4) . ?
N9 C33 1.373(4) . ?
N10 C33 1.358(4) . ?
N10 C37 1.358(4) . ?
N10 C38 1.467(4) . ?
C1 H1 0.9500 . ?
C1 C2 1.359(6) . ?
C2 H2 0.9500 . ?
C2 C3 1.394(6) . ?
C3 H3 0.9500 . ?
C3 C4 1.361(5) . ?
C4 H4 0.9500 . ?
C4 C5 1.402(5) . ?
C6 H6A 0.9800 . ?
C6 H6B 0.9800 . ?
C6 H6C 0.9800 . ?
C7 C8 1.502(4) . ?
C8 C9 1.381(4) . ?
C9 H9 0.9500 . ?
C9 C10 1.384(5) . ?
C10 H10 0.9500 . ?
C10 C11 1.389(5) . ?
C11 H11 0.9500 . ?
C11 C12 1.383(4) . ?
C12 C13 1.507(4) . ?
C14 C15 1.414(5) . ?
C15 H15 0.9500 . ?
C15 C16 1.366(5) . ?
C16 H16 0.9500 . ?
C16 C17 1.383(6) . ?
C17 H17 0.9500 . ?
C17 C18 1.391(6) . ?
C18 H18 0.9500 . ?
C19 H19A 0.9800 . ?
C19 H19B 0.9800 . ?
C19 H19C 0.9800 . ?
C20 H20 0.9500 . ?
C20 C21 1.336(7) . ?
C21 H21 0.9500 . ?
C21 C22 1.376(7) . ?
C22 H22 0.9500 . ?
C22 C23 1.365(6) . ?
C23 H23 0.9500 . ?
C23 C24 1.395(5) . ?
C25 H25A 0.9800 . ?
C25 H25B 0.9800 . ?
C25 H25C 0.9800 . ?
C26 C27 1.508(4) . ?
C27 C28 1.377(4) . ?
C28 H28 0.9500 . ?
C28 C29 1.385(5) . ?
C29 H29 0.9500 . ?
C29 C30 1.388(5) . ?
C30 H30 0.9500 . ?
C30 C31 1.384(4) . ?
C31 C32 1.506(4) . ?
C33 C34 1.386(5) . ?
C34 H34 0.9500 . ?
C34 C35 1.372(5) . ?
C35 H35 0.9500 . ?
C35 C36 1.389(6) . ?
C36 H36 0.9500 . ?
C36 C37 1.346(5) . ?
C37 H37 0.9500 . ?
C38 H38A 0.9800 . ?
C38 H38B 0.9800 . ?
C38 H38C 0.9800 . ?
P1 F3 1.572(7) . ?
P1 F4 1.522(11) . ?
P1 F5 1.647(7) . ?
P1 F6 1.590(10) . ?
P1 F1 1.668(11) . ?
P1 F2 1.557(7) . ?
P1 F4A 1.652(15) . ?
P1 F3A 1.509(7) . ?
P1 F5A 1.534(11) . ?
P1 F6A 1.636(8) . ?
P1 F1A 1.500(13) . ?
P1 F2A 1.637(7) . ?
P2 F7 1.547(9) . ?
P2 F8 1.563(7) . ?
P2 F9 1.584(7) . ?
P2 F10 1.589(11) . ?
P2 F11 1.544(7) . ?
P2 F12 1.600(9) . ?
F8A P2A 1.626(15) . ?
P2A F10A 1.646(19) . ?
P2A F12A 1.482(18) . ?
P2A F11A 1.520(13) . ?
P2A F7A 1.487(17) . ?
P2A F9A 1.521(16) . ?
